data_7205607
loop_
_publ_author_name
'Prikhodchenko, Petr V.'
'Medvedev, Alexander G.'
'Tripol'skaya, Tatiana A.'
'Churakov, Andrei V.'
'Wolanov, Yitzhak'
'Howard, Judith A. K.'
'Lev, Ovadia'

_publ_section_title
;
 Crystal structures of natural amino acid perhydrates
;
_journal_issue 7
_journal_name_full CrystEngComm
_journal_page_first 2399
_journal_paper_doi 10.1039/c0ce00481b
_journal_volume 13
_journal_year 2011
_chemical_formula_moiety '2(C2 H5 N O2), 3(H2 O2)'
_chemical_formula_sum 'C4 H16 N2 O10'
_chemical_formula_weight 252.19
_chemical_name_common 'glycine hydrogen peroxide sesquisolvate'
_chemical_name_systematic
;
glycine hydrogen peroxide sesquisolvate
;
_space_group_IT_number 2
_symmetry_cell_setting triclinic
_symmetry_space_group_name_Hall '-P 1'
_symmetry_space_group_name_H-M 'P -1'
_atom_sites_solution_hydrogens difmap
_atom_sites_solution_primary direct
_atom_sites_solution_secondary difmap
_audit_creation_method SHELXL-97
_cell_angle_alpha 79.485(1)
_cell_angle_beta 72.238(1)
_cell_angle_gamma 87.275(1)
_cell_formula_units_Z 2
_cell_length_a 7.2854(4)
_cell_length_b 8.0045(5)
_cell_length_c 9.6698(6)
_cell_measurement_reflns_used 4072
_cell_measurement_temperature 150(2)
_cell_measurement_theta_max 30.502
_cell_measurement_theta_min 2.247
_cell_volume 527.99(5)
_computing_structure_refinement 'SHELXL-97 (Sheldrick, 1997)'
_computing_structure_solution 'SHELXS-97 (Sheldrick, 1990)'
_diffrn_ambient_temperature 150(2)
_diffrn_measured_fraction_theta_full 0.996
_diffrn_measured_fraction_theta_max 0.996
_diffrn_measurement_device_type 'SMART APEX II'
_diffrn_measurement_method \w
_diffrn_radiation_monochromator graphite
_diffrn_radiation_source 'fine-focus sealed tube'
_diffrn_radiation_type MoK\a
_diffrn_radiation_wavelength 0.71073
_diffrn_reflns_av_R_equivalents 0.0126
_diffrn_reflns_av_sigmaI/netI 0.0155
_diffrn_reflns_limit_h_max 9
_diffrn_reflns_limit_h_min -9
_diffrn_reflns_limit_k_max 10
_diffrn_reflns_limit_k_min -10
_diffrn_reflns_limit_l_max 12
_diffrn_reflns_limit_l_min -12
_diffrn_reflns_number 5439
_diffrn_reflns_theta_full 28.00
_diffrn_reflns_theta_max 28.00
_diffrn_reflns_theta_min 2.25
_diffrn_standards_decay_% 0
_diffrn_standards_interval_time 0
_diffrn_standards_number 0
_exptl_absorpt_coefficient_mu 0.159
_exptl_absorpt_correction_T_max 0.9689
_exptl_absorpt_correction_T_min 0.9391
_exptl_absorpt_correction_type multi-scan
_exptl_absorpt_process_details 'SADABS (Bruker, 2004)'
_exptl_crystal_colour colourless
_exptl_crystal_density_diffrn 1.586
_exptl_crystal_density_method 'not measured'
_exptl_crystal_description block
_exptl_crystal_F_000 268
_exptl_crystal_size_max 0.40
_exptl_crystal_size_mid 0.35
_exptl_crystal_size_min 0.20
_refine_diff_density_max 0.389
_refine_diff_density_min -0.215
_refine_diff_density_rms 0.048
_refine_ls_extinction_method none
_refine_ls_goodness_of_fit_ref 1.048
_refine_ls_hydrogen_treatment refall
_refine_ls_matrix_type full
_refine_ls_number_parameters 209
_refine_ls_number_reflns 2543
_refine_ls_number_restraints 0
_refine_ls_restrained_S_all 1.048
_refine_ls_R_factor_all 0.0315
_refine_ls_R_factor_gt 0.0291
_refine_ls_shift/su_max 0.000
_refine_ls_shift/su_mean 0.000
_refine_ls_structure_factor_coef Fsqd
_refine_ls_weighting_details 'calc w=1/[\s^2^(Fo^2^)+(0.0479P)^2^+0.1293P] where P=(Fo^2^+2Fc^2^)/3'
_refine_ls_weighting_scheme calc
_refine_ls_wR_factor_gt 0.0812
_refine_ls_wR_factor_ref 0.0828
_reflns_number_gt 2334
_reflns_number_total 2543
_reflns_threshold_expression I>2\s(I)
_cod_data_source_file c0ce00481b.txt
_cod_data_source_block Gly98
_cod_database_code 7205607

loop_
_symmetry_equiv_pos_as_xyz
'x, y, z'
'-x, -y, -z'

loop_
_atom_site_label
_atom_site_type_symbol
_atom_site_fract_x
_atom_site_fract_y
_atom_site_fract_z
_atom_site_U_iso_or_equiv
_atom_site_adp_type
_atom_site_occupancy
_atom_site_symmetry_multiplicity
_atom_site_calc_flag
_atom_site_refinement_flags
_atom_site_disorder_assembly
_atom_site_disorder_group
N1 N 0.42992(13) 0.37457(10) 0.84045(10) 0.01863(18) Uani 1 1 d . . .
C11 C 0.31051(14) 0.23349(11) 0.94539(10) 0.01661(19) Uani 1 1 d . . .
C12 C 0.36527(13) 0.06423(11) 0.89402(10) 0.01429(18) Uani 1 1 d . . .
O11 O 0.46957(10) 0.06565(8) 0.76509(7) 0.01856(16) Uani 1 1 d . . .
O12 O 0.29675(10) -0.06600(8) 0.98847(7) 0.01886(16) Uani 1 1 d . . .
N2 N 0.23946(13) 0.85815(10) 0.52496(9) 0.01811(18) Uani 1 1 d . . .
C21 C 0.10950(14) 0.72080(12) 0.62464(11) 0.0180(2) Uani 1 1 d . . .
C22 C 0.17579(13) 0.54768(11) 0.58598(10) 0.01589(19) Uani 1 1 d . . .
O21 O 0.29915(12) 0.54065(9) 0.46605(8) 0.02522(18) Uani 1 1 d . . .
O22 O 0.09907(12) 0.42217(9) 0.68275(9) 0.02601(18) Uani 1 1 d . . .
O1 O 0.61594(11) 0.77971(9) 0.55983(8) 0.02176(17) Uani 1 1 d . . .
O2 O 0.51095(13) 0.74552(10) 0.71801(8) 0.0300(2) Uani 1 1 d . . .
O3 O -0.08139(10) 0.91647(9) 0.27792(8) 0.02102(16) Uani 1 1 d . . .
O4 O 0.11985(11) 0.93957(10) 0.26946(8) 0.02295(17) Uani 1 1 d . . .
O5 O 0.22459(11) 0.54767(9) 0.10524(8) 0.02179(17) Uani 1 1 d . . .
O6 O 0.18010(11) 0.63367(9) -0.02805(8) 0.02219(17) Uani 1 1 d . . .
H11B H 0.326(2) 0.2310(17) 1.0410(16) 0.024(3) Uiso 1 1 d . . .
H21A H 0.104(2) 0.7230(18) 0.7284(17) 0.031(4) Uiso 1 1 d . . .
H21B H -0.021(2) 0.7394(17) 0.6196(15) 0.026(3) Uiso 1 1 d . . .
H11A H 0.177(2) 0.2542(18) 0.9508(16) 0.028(3) Uiso 1 1 d . . .
H1C H 0.546(2) 0.3846(19) 0.8586(17) 0.035(4) Uiso 1 1 d . . .
H1B H 0.367(2) 0.476(2) 0.8502(18) 0.040(4) Uiso 1 1 d . . .
H1A H 0.457(2) 0.359(2) 0.744(2) 0.045(4) Uiso 1 1 d . . .
H2A H 0.362(2) 0.8292(18) 0.5212(16) 0.031(4) Uiso 1 1 d . . .
H5 H 0.123(2) 0.5575(18) 0.1683(18) 0.031(4) Uiso 1 1 d . . .
H2 H 0.503(2) 0.846(2) 0.7342(19) 0.041(4) Uiso 1 1 d . . .
H4 H 0.174(2) 0.943(2) 0.1778(19) 0.040(4) Uiso 1 1 d . . .
H2C H 0.209(2) 0.956(2) 0.5650(17) 0.037(4) Uiso 1 1 d . . .
H6 H 0.226(2) 0.735(2) -0.0361(18) 0.037(4) Uiso 1 1 d . . .
H2B H 0.228(2) 0.8753(18) 0.4334(17) 0.027(3) Uiso 1 1 d . . .
H1 H 0.649(2) 0.672(2) 0.5504(18) 0.042(4) Uiso 1 1 d . . .
H3 H -0.097(3) 0.801(2) 0.3053(19) 0.046(5) Uiso 1 1 d . . .

loop_
_atom_site_aniso_label
_atom_site_aniso_U_11
_atom_site_aniso_U_22
_atom_site_aniso_U_33
_atom_site_aniso_U_23
_atom_site_aniso_U_13
_atom_site_aniso_U_12
N1 0.0253(4) 0.0120(4) 0.0169(4) -0.0023(3) -0.0038(3) -0.0011(3)
C11 0.0189(4) 0.0122(4) 0.0160(4) -0.0028(3) -0.0010(3) 0.0001(3)
C12 0.0152(4) 0.0129(4) 0.0151(4) -0.0036(3) -0.0044(3) 0.0004(3)
O11 0.0224(3) 0.0161(3) 0.0145(3) -0.0042(2) -0.0006(3) -0.0010(3)
O12 0.0248(4) 0.0136(3) 0.0153(3) -0.0015(2) -0.0019(3) -0.0033(3)
N2 0.0246(4) 0.0118(4) 0.0156(4) -0.0019(3) -0.0030(3) 0.0000(3)
C21 0.0212(5) 0.0123(4) 0.0166(4) -0.0028(3) -0.0002(3) 0.0003(3)
C22 0.0185(4) 0.0128(4) 0.0163(4) -0.0035(3) -0.0047(3) 0.0005(3)
O21 0.0325(4) 0.0154(3) 0.0198(4) -0.0046(3) 0.0045(3) 0.0012(3)
O22 0.0330(4) 0.0139(3) 0.0224(4) -0.0019(3) 0.0042(3) -0.0029(3)
O1 0.0296(4) 0.0148(3) 0.0138(3) -0.0032(3) 0.0044(3) -0.0007(3)
O2 0.0490(5) 0.0160(4) 0.0139(4) -0.0031(3) 0.0071(3) -0.0018(3)
O3 0.0177(3) 0.0184(3) 0.0255(4) -0.0061(3) -0.0028(3) -0.0012(3)
O4 0.0193(4) 0.0318(4) 0.0168(4) -0.0046(3) -0.0032(3) -0.0042(3)
O5 0.0233(4) 0.0188(3) 0.0187(4) -0.0002(3) -0.0012(3) -0.0004(3)
O6 0.0295(4) 0.0172(3) 0.0186(4) -0.0025(3) -0.0051(3) -0.0043(3)

loop_
_atom_type_symbol
_atom_type_description
_atom_type_scat_dispersion_real
_atom_type_scat_dispersion_imag
_atom_type_scat_source
C C 0.0033 0.0016 'International Tables Vol C Tables 4.2.6.8 and 6.1.1.4'
H H 0.0000 0.0000 'International Tables Vol C Tables 4.2.6.8 and 6.1.1.4'
N N 0.0061 0.0033 'International Tables Vol C Tables 4.2.6.8 and 6.1.1.4'
O O 0.0106 0.0060 'International Tables Vol C Tables 4.2.6.8 and 6.1.1.4'

loop_
_geom_angle_atom_site_label_1
_geom_angle_atom_site_label_2
_geom_angle_atom_site_label_3
_geom_angle
_geom_angle_site_symmetry_1
_geom_angle_site_symmetry_3
_geom_angle_publ_flag
C11 N1 H1C 111.6(10) . . ?
C11 N1 H1B 110.1(10) . . ?
H1C N1 H1B 106.9(14) . . ?
C11 N1 H1A 111.5(11) . . ?
H1C N1 H1A 107.7(14) . . ?
H1B N1 H1A 108.9(14) . . ?
N1 C11 C12 111.32(8) . . ?
N1 C11 H11B 108.4(8) . . ?
C12 C11 H11B 111.0(8) . . ?
N1 C11 H11A 108.8(8) . . ?
C12 C11 H11A 107.7(8) . . ?
H11B C11 H11A 109.5(11) . . ?
O11 C12 O12 126.15(8) . . ?
O11 C12 C11 118.33(8) . . ?
O12 C12 C11 115.51(8) . . ?
C21 N2 H2A 108.4(9) . . ?
C21 N2 H2C 107.9(10) . . ?
H2A N2 H2C 108.9(13) . . ?
C21 N2 H2B 111.7(9) . . ?
H2A N2 H2B 109.6(13) . . ?
H2C N2 H2B 110.3(13) . . ?
N2 C21 C22 111.50(8) . . ?
N2 C21 H21A 109.3(9) . . ?
C22 C21 H21A 110.0(8) . . ?
N2 C21 H21B 110.5(8) . . ?
C22 C21 H21B 108.9(8) . . ?
H21A C21 H21B 106.5(12) . . ?
O21 C22 O22 125.83(9) . . ?
O21 C22 C21 118.83(8) . . ?
O22 C22 C21 115.34(8) . . ?
O2 O1 H1 97.0(11) . . ?
O1 O2 H2 98.7(12) . . ?
O4 O3 H3 102.3(11) . . ?
O3 O4 H4 100.4(11) . . ?
O6 O5 H5 101.2(11) . . ?
O5 O6 H6 100.2(11) . . ?

loop_
_geom_bond_atom_site_label_1
_geom_bond_atom_site_label_2
_geom_bond_distance
_geom_bond_site_symmetry_2
_geom_bond_publ_flag
N1 C11 1.4827(12) . ?
N1 H1C 0.927(17) . ?
N1 H1B 0.918(17) . ?
N1 H1A 0.923(18) . ?
C11 C12 1.5214(12) . ?
C11 H11B 0.962(14) . ?
C11 H11A 0.968(15) . ?
C12 O11 1.2448(11) . ?
C12 O12 1.2625(11) . ?
N2 C21 1.4798(12) . ?
N2 H2A 0.901(16) . ?
N2 H2C 0.923(16) . ?
N2 H2B 0.900(15) . ?
C21 C22 1.5194(12) . ?
C21 H21A 0.995(15) . ?
C21 H21B 0.970(15) . ?
C22 O21 1.2405(12) . ?
C22 O22 1.2604(12) . ?
O1 O2 1.4673(10) . ?
O1 H1 0.897(17) . ?
O2 H2 0.846(17) . ?
O3 O4 1.4620(10) . ?
O3 H3 0.915(18) . ?
O4 H4 0.849(18) . ?
O5 O6 1.4663(10) . ?
O5 H5 0.812(16) . ?
O6 H6 0.870(17) . ?

loop_
_geom_hbond_atom_site_label_D
_geom_hbond_atom_site_label_H
_geom_hbond_atom_site_label_A
_geom_hbond_distance_DH
_geom_hbond_distance_HA
_geom_hbond_distance_DA
_geom_hbond_angle_DHA
_geom_hbond_site_symmetry_A
N2 H2B O4 0.900(15) 1.955(15) 2.8213(12) 161.1(13) .
N2 H2A O1 0.901(16) 2.007(16) 2.8903(12) 166.6(14) .
N2 H2C O3 0.923(16) 1.958(16) 2.8165(11) 153.9(14) 2_576
N1 H1A O21 0.923(18) 2.297(18) 2.9941(11) 132.0(14) 2_666
N1 H1A O11 0.923(18) 2.318(17) 2.6815(10) 103.1(12) .
N1 H1C O5 0.927(17) 1.927(17) 2.8414(12) 168.7(14) 2_666
O1 H1 O21 0.897(17) 1.752(17) 2.6477(10) 177.2(16) 2_666
N1 H1B O6 0.918(17) 2.058(17) 2.9021(11) 152.2(14) 1_556
O2 H2 O11 0.846(17) 1.826(18) 2.6707(10) 175.9(17) 1_565
O3 H3 O22 0.915(18) 1.771(18) 2.6713(10) 167.4(17) 2_566
O5 H5 O22 0.812(16) 1.834(17) 2.6454(11) 177.3(16) 2_566
O4 H4 O12 0.849(18) 1.789(18) 2.6358(10) 175.3(16) 1_564
O6 H6 O12 0.870(17) 1.779(17) 2.6352(10) 167.9(16) 1_564

loop_
_geom_torsion_atom_site_label_1
_geom_torsion_atom_site_label_2
_geom_torsion_atom_site_label_3
_geom_torsion_atom_site_label_4
_geom_torsion
_geom_torsion_site_symmetry_1
_geom_torsion_site_symmetry_2
_geom_torsion_site_symmetry_3
_geom_torsion_site_symmetry_4
_geom_torsion_publ_flag
N1 C11 C12 O11 -13.17(12) . . . . ?
N2 C21 C22 O21 -13.67(13) . . . . ?
H1 O1 O2 H2 166.5(16) . . . . ?
H3 O3 O4 H4 96.2(16) . . . . ?
H5 O5 O6 H6 95.3(15) . . . . ?
